data_4020611
loop_
_publ_author_name
'S. Anitha Nagamani'
'Yasuo Norikane'
'Nobuyuki Tamaoki'

_publ_section_title
;
 Photoinduced Hinge-Like Molecular Motion:
 Studies on Xanthene-Based Cyclic Azobenzene Dimers
;
_journal_name_full 'Journal of Organic Chemistry'
_journal_page_first 9304
_journal_page_last 9313
_journal_paper_doi 10.1021/jo0513616
_journal_volume 70
_journal_year 2005
_chemical_formula_sum 'C30 H28 N4 O2'
_chemical_formula_weight 476.56
_chemical_melting_point_gt 573.15
_space_group_IT_number 14
_symmetry_cell_setting monoclinic
_symmetry_space_group_name_Hall '-P 2yn'
_symmetry_space_group_name_H-M 'P 1 21/n 1'
_cell_angle_alpha 90.00
_cell_angle_beta 108.0070(10)
_cell_angle_gamma 90.00
_cell_formula_units_Z 4
_cell_length_a 13.9305(8)
_cell_length_b 11.3566(7)
_cell_length_c 16.3281(9)
_cell_measurement_temperature 183(2)
_cell_volume 2456.6(2)
_diffrn_ambient_temperature 183(2)
_exptl_crystal_density_diffrn 1.289
_cod_depositor_comments
;
The following automatic conversions were performed:
'_symmetry_cell_setting' value 'Monoclinic' changed to 'monoclinic'
according to '/home/saulius/struct/CIF-dictionaries/cif_core.dic'
dictionary named 'cif_core.dic' version 2.4.1 from 2010-06-29.

Automatic conversion script
Id: cif_fix_enum 1527 2010-12-29 10:47:43Z saulius 

The following automatic conversions were performed:

'_chemical_melting_point' tag was changed to
'_chemical_melting_point_gt' since the value was specified 'more
than' ('>') a certain temperature. The value ' > 300deg' was changed
to '573.15' - it was converted from degrees Celsius(C) to Kelvins(K).

Automatic conversion script
Id: cif_fix_values 1646 2011-03-28 12:23:43Z adriana 
;
_cod_original_sg_symbol_H-M 'P 21/n'
_cod_database_code 4020611

loop_
_symmetry_equiv_pos_as_xyz
'x, y, z'
'-x+1/2, y+1/2, -z+1/2'
'-x, -y, -z'
'x-1/2, -y-1/2, z-1/2'

loop_
_atom_site_label
_atom_site_type_symbol
_atom_site_fract_x
_atom_site_fract_y
_atom_site_fract_z
_atom_site_U_iso_or_equiv
_atom_site_adp_type
_atom_site_occupancy
_atom_site_symmetry_multiplicity
_atom_site_calc_flag
_atom_site_refinement_flags
_atom_site_disorder_assembly
_atom_site_disorder_group
C1 C 0.36337(9) 0.07695(10) 0.91425(7) 0.0286(3) Uani 1 1 d . . .
C2 C 0.33255(9) -0.03619(11) 0.88330(8) 0.0337(3) Uani 1 1 d . . .
H2 H 0.3236 -0.0552 0.8247 0.040 Uiso 1 1 calc R . .
C3 C 0.31522(10) -0.12005(12) 0.93823(9) 0.0367(3) Uani 1 1 d . . .
H3 H 0.2953 -0.1972 0.9173 0.044 Uiso 1 1 calc R . .
C4 C 0.32660(9) -0.09313(11) 1.02380(9) 0.0339(3) Uani 1 1 d . . .
H4 H 0.3147 -0.1523 1.0607 0.041 Uiso 1 1 calc R . .
C5 C 0.35513(9) 0.01937(11) 1.05621(7) 0.0281(2) Uani 1 1 d . . .
C6 C 0.36092(9) 0.06040(11) 1.14654(7) 0.0297(3) Uani 1 1 d . . .
C7 C 0.45061(9) 0.14437(11) 1.17644(7) 0.0293(3) Uani 1 1 d . . .
C8 C 0.51528(10) 0.15447(12) 1.26076(8) 0.0374(3) Uani 1 1 d . . .
H8 H 0.5078 0.1032 1.3044 0.045 Uiso 1 1 calc R . .
C9 C 0.59019(11) 0.23928(13) 1.28056(9) 0.0423(3) Uani 1 1 d . . .
H9 H 0.6335 0.2457 1.3381 0.051 Uiso 1 1 calc R . .
C10 C 0.60362(10) 0.31501(12) 1.21861(9) 0.0387(3) Uani 1 1 d . . .
H10 H 0.6559 0.3722 1.2340 0.046 Uiso 1 1 calc R . .
C11 C 0.54061(9) 0.30774(11) 1.13353(8) 0.0321(3) Uani 1 1 d . . .
C12 C 0.46614(9) 0.22043(10) 1.11558(7) 0.0279(2) Uani 1 1 d . . .
C13 C 0.37489(8) 0.10215(10) 1.00054(7) 0.0268(2) Uani 1 1 d . . .
C14 C 0.36748(11) -0.04231(13) 1.20834(9) 0.0396(3) Uani 1 1 d . . .
H14A H 0.3068 -0.0911 1.1875 0.059 Uiso 1 1 calc R . .
H14B H 0.3727 -0.0118 1.2657 0.059 Uiso 1 1 calc R . .
H14C H 0.4272 -0.0900 1.2115 0.059 Uiso 1 1 calc R . .
C15 C 0.26430(10) 0.13206(12) 1.13932(8) 0.0364(3) Uani 1 1 d . . .
H15A H 0.2596 0.1982 1.0997 0.055 Uiso 1 1 calc R . .
H15B H 0.2670 0.1621 1.1963 0.055 Uiso 1 1 calc R . .
H15C H 0.2050 0.0812 1.1174 0.055 Uiso 1 1 calc R . .
C16 C 0.40630(9) 0.23194(10) 0.74106(7) 0.0277(2) Uani 1 1 d . . .
C17 C 0.44143(10) 0.34333(11) 0.77289(8) 0.0342(3) Uani 1 1 d . . .
H17 H 0.4427 0.3656 0.8293 0.041 Uiso 1 1 calc R . .
C18 C 0.47428(11) 0.42082(11) 0.72238(9) 0.0365(3) Uani 1 1 d . . .
H18 H 0.4969 0.4970 0.7438 0.044 Uiso 1 1 calc R . .
C19 C 0.47455(10) 0.38836(11) 0.64037(8) 0.0321(3) Uani 1 1 d . . .
H19 H 0.4980 0.4427 0.6066 0.039 Uiso 1 1 calc R . .
C20 C 0.44117(9) 0.27770(10) 0.60666(7) 0.0263(2) Uani 1 1 d . . .
C21 C 0.44669(9) 0.23276(10) 0.52029(7) 0.0278(2) Uani 1 1 d . . .
C22 C 0.35549(9) 0.15363(10) 0.48246(7) 0.0265(2) Uani 1 1 d . . .
C23 C 0.30548(10) 0.14067(12) 0.39474(8) 0.0339(3) Uani 1 1 d . . .
H23 H 0.3245 0.1877 0.3542 0.041 Uiso 1 1 calc R . .
C24 C 0.22823(10) 0.05954(14) 0.36662(8) 0.0394(3) Uani 1 1 d . . .
H24 H 0.1945 0.0518 0.3067 0.047 Uiso 1 1 calc R . .
C25 C 0.19904(10) -0.01073(12) 0.42409(8) 0.0355(3) Uani 1 1 d . . .
H25 H 0.1464 -0.0667 0.4033 0.043 Uiso 1 1 calc R . .
C26 C 0.24662(8) 0.00053(10) 0.51212(7) 0.0275(2) Uani 1 1 d . . .
C27 C 0.32344(8) 0.08425(10) 0.53884(7) 0.0251(2) Uani 1 1 d . . .
C28 C 0.40491(8) 0.20219(10) 0.65760(7) 0.0255(2) Uani 1 1 d . . .
C29 C 0.45246(12) 0.33322(12) 0.45991(8) 0.0391(3) Uani 1 1 d . . .
H29A H 0.4543 0.3007 0.4048 0.059 Uiso 1 1 calc R . .
H29B H 0.5137 0.3795 0.4859 0.059 Uiso 1 1 calc R . .
H29C H 0.3931 0.3840 0.4502 0.059 Uiso 1 1 calc R . .
C30 C 0.54258(10) 0.15637(12) 0.53696(9) 0.0371(3) Uani 1 1 d . . .
H30A H 0.5391 0.0902 0.5744 0.056 Uiso 1 1 calc R . .
H30B H 0.6023 0.2042 0.5649 0.056 Uiso 1 1 calc R . .
H30C H 0.5473 0.1263 0.4821 0.056 Uiso 1 1 calc R . .
N1 N 0.38991(8) 0.16812(9) 0.86579(6) 0.0323(2) Uani 1 1 d . . .
N2 N 0.37346(8) 0.14350(9) 0.78810(6) 0.0305(2) Uani 1 1 d . . .
N3 N 0.54652(9) 0.38332(10) 1.06952(8) 0.0412(3) Uani 1 1 d . . .
H3A H 0.5918 0.4400 1.0812 0.049 Uiso 1 1 calc R . .
H3B H 0.5050 0.3750 1.0169 0.049 Uiso 1 1 calc R . .
N4 N 0.21658(8) -0.06284(9) 0.57312(7) 0.0325(2) Uani 1 1 d . . .
H4A H 0.1656 -0.1123 0.5564 0.039 Uiso 1 1 calc R . .
H4B H 0.2486 -0.0534 0.6283 0.039 Uiso 1 1 calc R . .
O1 O 0.40658(6) 0.21410(7) 1.02947(5) 0.0293(2) Uani 1 1 d . . .
O2 O 0.36792(6) 0.09242(7) 0.62756(5) 0.0292(2) Uani 1 1 d . . .

loop_
_atom_site_aniso_label
_atom_site_aniso_U_11
_atom_site_aniso_U_22
_atom_site_aniso_U_33
_atom_site_aniso_U_23
_atom_site_aniso_U_13
_atom_site_aniso_U_12
C1 0.0283(6) 0.0309(6) 0.0271(6) -0.0008(4) 0.0092(4) -0.0005(4)
C2 0.0353(6) 0.0347(6) 0.0325(6) -0.0066(5) 0.0126(5) -0.0041(5)
C3 0.0379(7) 0.0309(6) 0.0451(7) -0.0074(5) 0.0185(6) -0.0066(5)
C4 0.0343(6) 0.0301(6) 0.0416(7) 0.0023(5) 0.0181(5) -0.0015(5)
C5 0.0266(5) 0.0304(6) 0.0283(5) 0.0021(4) 0.0101(4) 0.0030(4)
C6 0.0315(6) 0.0327(6) 0.0268(6) 0.0058(5) 0.0116(5) 0.0056(5)
C7 0.0304(6) 0.0321(6) 0.0259(5) 0.0015(4) 0.0093(4) 0.0082(5)
C8 0.0430(7) 0.0411(7) 0.0256(6) 0.0030(5) 0.0068(5) 0.0109(6)
C9 0.0416(7) 0.0461(8) 0.0302(6) -0.0053(6) -0.0020(5) 0.0113(6)
C10 0.0329(6) 0.0359(7) 0.0413(7) -0.0095(5) 0.0030(5) 0.0036(5)
C11 0.0317(6) 0.0302(6) 0.0345(6) -0.0032(5) 0.0102(5) 0.0045(5)
C12 0.0292(6) 0.0306(6) 0.0230(5) -0.0017(4) 0.0069(4) 0.0050(4)
C13 0.0270(5) 0.0264(5) 0.0265(5) -0.0002(4) 0.0077(4) 0.0008(4)
C14 0.0458(7) 0.0411(7) 0.0351(7) 0.0129(6) 0.0171(6) 0.0065(6)
C15 0.0342(6) 0.0426(7) 0.0362(6) 0.0041(5) 0.0166(5) 0.0083(5)
C16 0.0297(6) 0.0282(6) 0.0240(5) 0.0004(4) 0.0066(4) 0.0011(4)
C17 0.0408(7) 0.0326(6) 0.0290(6) -0.0057(5) 0.0105(5) -0.0005(5)
C18 0.0455(7) 0.0253(6) 0.0380(7) -0.0068(5) 0.0119(6) -0.0043(5)
C19 0.0371(6) 0.0249(6) 0.0346(6) 0.0005(5) 0.0113(5) -0.0028(5)
C20 0.0281(5) 0.0246(5) 0.0253(5) 0.0007(4) 0.0070(4) 0.0011(4)
C21 0.0324(6) 0.0262(6) 0.0264(5) -0.0006(4) 0.0115(4) -0.0025(4)
C22 0.0286(6) 0.0267(5) 0.0254(5) -0.0018(4) 0.0098(4) 0.0014(4)
C23 0.0359(6) 0.0430(7) 0.0245(6) 0.0012(5) 0.0115(5) -0.0013(5)
C24 0.0369(7) 0.0550(8) 0.0243(6) -0.0055(5) 0.0068(5) -0.0067(6)
C25 0.0301(6) 0.0431(7) 0.0320(6) -0.0078(5) 0.0076(5) -0.0072(5)
C26 0.0271(5) 0.0271(6) 0.0293(6) -0.0019(4) 0.0104(4) 0.0018(4)
C27 0.0276(5) 0.0253(5) 0.0220(5) -0.0016(4) 0.0069(4) 0.0017(4)
C28 0.0277(5) 0.0224(5) 0.0246(5) -0.0006(4) 0.0053(4) 0.0002(4)
C29 0.0548(8) 0.0337(7) 0.0324(6) 0.0028(5) 0.0190(6) -0.0082(6)
C30 0.0304(6) 0.0358(7) 0.0470(7) -0.0076(5) 0.0148(5) -0.0031(5)
N1 0.0382(6) 0.0347(6) 0.0234(5) -0.0006(4) 0.0086(4) -0.0032(4)
N2 0.0342(5) 0.0330(5) 0.0243(5) -0.0007(4) 0.0090(4) -0.0002(4)
N3 0.0420(6) 0.0368(6) 0.0436(6) 0.0017(5) 0.0117(5) -0.0081(5)
N4 0.0341(5) 0.0304(5) 0.0327(5) -0.0002(4) 0.0100(4) -0.0066(4)
O1 0.0371(5) 0.0262(4) 0.0224(4) 0.0010(3) 0.0060(3) -0.0010(3)
O2 0.0398(5) 0.0239(4) 0.0216(4) -0.0001(3) 0.0060(3) -0.0049(3)

loop_
_geom_bond_atom_site_label_1
_geom_bond_atom_site_label_2
_geom_bond_distance
_geom_bond_site_symmetry_2
_geom_bond_publ_flag
C1 C13 1.3976(16) . ?
C1 C2 1.3987(17) . ?
C1 N1 1.4197(15) . ?
C2 C3 1.3796(18) . ?
C2 H2 0.9500 . ?
C3 C4 1.3906(18) . ?
C3 H3 0.9500 . ?
C4 C5 1.3929(18) . ?
C4 H4 0.9500 . ?
C5 C13 1.3930(16) . ?
C5 C6 1.5250(16) . ?
C6 C14 1.5265(17) . ?
C6 C7 1.5270(17) . ?
C6 C15 1.5459(16) . ?
C7 C12 1.3832(16) . ?
C7 C8 1.3977(17) . ?
C8 C9 1.383(2) . ?
C8 H8 0.9500 . ?
C9 C10 1.384(2) . ?
C9 H9 0.9500 . ?
C10 C11 1.3976(18) . ?
C10 H10 0.9500 . ?
C11 N3 1.3744(17) . ?
C11 C12 1.3990(17) . ?
C12 O1 1.3961(13) . ?
C13 O1 1.3803(14) . ?
C14 H14A 0.9800 . ?
C14 H14B 0.9800 . ?
C14 H14C 0.9800 . ?
C15 H15A 0.9800 . ?
C15 H15B 0.9800 . ?
C15 H15C 0.9800 . ?
C16 C28 1.3983(16) . ?
C16 C17 1.3974(17) . ?
C16 N2 1.4231(15) . ?
C17 C18 1.3773(18) . ?
C17 H17 0.9500 . ?
C18 C19 1.3900(18) . ?
C18 H18 0.9500 . ?
C19 C20 1.3930(16) . ?
C19 H19 0.9500 . ?
C20 C28 1.3934(16) . ?
C20 C21 1.5239(15) . ?
C21 C22 1.5225(16) . ?
C21 C29 1.5262(16) . ?
C21 C30 1.5448(17) . ?
C22 C27 1.3861(16) . ?
C22 C23 1.3934(16) . ?
C23 C24 1.3829(19) . ?
C23 H23 0.9500 . ?
C24 C25 1.3852(19) . ?
C24 H24 0.9500 . ?
C25 C26 1.3902(16) . ?
C25 H25 0.9500 . ?
C26 N4 1.3938(15) . ?
C26 C27 1.3967(16) . ?
C27 O2 1.3915(13) . ?
C28 O2 1.3799(13) . ?
C29 H29A 0.9800 . ?
C29 H29B 0.9800 . ?
C29 H29C 0.9800 . ?
C30 H30A 0.9800 . ?
C30 H30B 0.9800 . ?
C30 H30C 0.9800 . ?
N1 N2 1.2491(14) . ?
N3 H3A 0.8800 . ?
N3 H3B 0.8800 . ?
N4 H4A 0.8800 . ?
N4 H4B 0.8800 . ?

loop_
_cod_related_entry_id
_cod_related_entry_database
_cod_related_entry_code
1 ChemSpider 9866158
